data_1507726
loop_
_publ_author_name
'Anabuki, Shoma'
'Tokuji, Sumito'
'Aratani, Naoki'
'Osuka, Atsuhiro'

_publ_section_title
;
 Direct meso-Alkynylation of Porphyrins Doubly Assisted by Pyridyl
 Coordination.
;
_journal_issue 11
_journal_name_full 'Organic letters'
_journal_page_first 2778
_journal_page_last 2781
_journal_paper_doi 10.1021/ol301005b
_journal_volume 14
_journal_year 2012
_chemical_formula_moiety '(C77 H86 N6 Ni Si), 3(O)'
_chemical_formula_sum 'C77 H86 N6 Ni O3 Si'
_chemical_formula_weight 1231.33
_chemical_name_systematic
; 
 ? 
;
_space_group_IT_number 64
_symmetry_cell_setting orthorhombic
_symmetry_Int_Tables_number 64
_symmetry_space_group_name_Hall '-C 2ac 2'
_symmetry_space_group_name_H-M 'C m c a'
_atom_sites_solution_hydrogens geom
_atom_sites_solution_primary direct
_atom_sites_solution_secondary difmap
_audit_creation_method SHELXL-97
_cell_angle_alpha 90.00
_cell_angle_beta 90.00
_cell_angle_gamma 90.00
_cell_formula_units_Z 8
_cell_length_a 28.3019(6)
_cell_length_b 11.8093(2)
_cell_length_c 42.6587(8)
_cell_measurement_reflns_used 37734
_cell_measurement_temperature 93(2)
_cell_measurement_theta_max 68.26
_cell_measurement_theta_min 3.11
_cell_volume 14257.6(5)
_computing_structure_refinement 'SHELXL-97 (Sheldrick, 1997)'
_computing_structure_solution 'SHELXS-97 (Sheldrick, 1990)'
_diffrn_ambient_temperature 93(2)
_diffrn_detector_area_resol_mean 10.00
_diffrn_measured_fraction_theta_full 0.987
_diffrn_measured_fraction_theta_max 0.987
_diffrn_measurement_device_type 'Rigaku RAXIS-RAPID II'
_diffrn_measurement_method \w
_diffrn_radiation_monochromator graphite
_diffrn_radiation_source 'fine-focus sealed tube'
_diffrn_radiation_type CuK\a
_diffrn_radiation_wavelength 1.54187
_diffrn_reflns_av_R_equivalents 0.0747
_diffrn_reflns_av_sigmaI/netI 0.0448
_diffrn_reflns_limit_h_max 33
_diffrn_reflns_limit_h_min -33
_diffrn_reflns_limit_k_max 12
_diffrn_reflns_limit_k_min -13
_diffrn_reflns_limit_l_max 50
_diffrn_reflns_limit_l_min -50
_diffrn_reflns_number 69352
_diffrn_reflns_theta_full 65.99
_diffrn_reflns_theta_max 65.99
_diffrn_reflns_theta_min 3.12
_exptl_absorpt_coefficient_mu 0.935
_exptl_absorpt_correction_T_max 0.9123
_exptl_absorpt_correction_T_min 0.7668
_exptl_absorpt_correction_type multi-scan
_exptl_absorpt_process_details
;Higashi, T. (1995). 
 Program for Absorption Correction.
 Rigaku Corporation, Tokyo, Japan.
;
_exptl_crystal_colour green
_exptl_crystal_density_diffrn 1.147
_exptl_crystal_density_method 'not measured'
_exptl_crystal_description prism
_exptl_crystal_F_000 5256
_exptl_crystal_size_max 0.30
_exptl_crystal_size_mid 0.30
_exptl_crystal_size_min 0.10
_refine_diff_density_max 0.487
_refine_diff_density_min -0.660
_refine_diff_density_rms 0.065
_refine_ls_extinction_method none
_refine_ls_goodness_of_fit_ref 1.053
_refine_ls_hydrogen_treatment constr
_refine_ls_matrix_type full
_refine_ls_number_parameters 575
_refine_ls_number_reflns 6265
_refine_ls_number_restraints 54
_refine_ls_restrained_S_all 1.065
_refine_ls_R_factor_all 0.1275
_refine_ls_R_factor_gt 0.0877
_refine_ls_shift/su_max 0.000
_refine_ls_shift/su_mean 0.000
_refine_ls_structure_factor_coef Fsqd
_refine_ls_weighting_details 'calc w=1/[\s^2^(Fo^2^)+(0.1733P)^2^+9.7047P] where P=(Fo^2^+2Fc^2^)/3'
_refine_ls_weighting_scheme calc
_refine_ls_wR_factor_gt 0.2490
_refine_ls_wR_factor_ref 0.2968
_reflns_number_gt 3549
_reflns_number_total 6265
_reflns_threshold_expression >2sigma(I)
_cod_data_source_file ol301005b_si_002.cif
_cod_data_source_block 20110ana
_cod_depositor_comments
;
The following automatic conversions were performed:

'_symmetry_cell_setting' value 'Orthorhombic' changed to
'orthorhombic' according to
/home/saulius/struct/CIF-dictionaries/cif_core.dic dictionary named
'cif_core.dic' version 2.4.1 from 2010-06-29.

Automatic conversion script
Id: cif_fix_values 1715 2011-07-08 13:25:40Z adriana 
;
_cod_original_sg_symbol_Hall '-C 2bc 2'
_cod_original_sg_symbol_H-M Cmca
_cod_database_code 1507726

loop_
_symmetry_equiv_pos_as_xyz
'x, y, z'
'-x, -y+1/2, z+1/2'
'x, -y, -z'
'-x+1/2, y, -z+1/2'
'x+1/2, y+1/2, z'
'-x+1/2, -y+1, z+1/2'
'x+1/2, -y+1/2, -z'
'-x+1, y+1/2, -z+1/2'
'-x, -y, -z'
'x, y-1/2, -z-1/2'
'-x, y, z'
'x-1/2, -y, z-1/2'
'-x+1/2, -y+1/2, -z'
'x+1/2, y, -z-1/2'
'-x+1/2, y+1/2, z'
'x, -y+1/2, z-1/2'

loop_
_atom_site_label
_atom_site_type_symbol
_atom_site_fract_x
_atom_site_fract_y
_atom_site_fract_z
_atom_site_U_iso_or_equiv
_atom_site_adp_type
_atom_site_occupancy
_atom_site_symmetry_multiplicity
_atom_site_calc_flag
_atom_site_refinement_flags
_atom_site_disorder_assembly
_atom_site_disorder_group
C1 C 0.4577(2) 0.4478(3) 0.09561(8) 0.0778(15) Uani 1 1 d . A .
C2 C 0.4126(2) 0.4839(4) 0.08403(10) 0.0986(18) Uani 1 1 d . . .
H1 H 0.4066 0.5516 0.0727 0.118 Uiso 1 1 calc R . .
C3 C 0.3806(2) 0.4059(4) 0.09196(10) 0.0887(16) Uani 1 1 d . . .
H2 H 0.3480 0.4060 0.0867 0.106 Uiso 1 1 calc R . .
C4 C 0.4054(2) 0.3217(4) 0.11002(9) 0.0798(15) Uani 1 1 d . A .
C5 C 0.3821(2) 0.2373(4) 0.12675(10) 0.0799(15) Uani 1 1 d D . .
C6 C 0.4055(2) 0.1782(3) 0.15051(9) 0.0755(14) Uani 1 1 d . A .
C7 C 0.3810(2) 0.1081(4) 0.17285(9) 0.0788(14) Uani 1 1 d . . .
H3 H 0.3487 0.0865 0.1720 0.095 Uiso 1 1 calc R A .
C8 C 0.4122(2) 0.0788(3) 0.19517(9) 0.0792(15) Uani 1 1 d . A .
C9 C 0.4571(2) 0.1270(3) 0.18563(8) 0.0740(14) Uani 1 1 d . . .
C10 C 0.5000 0.1129(4) 0.20115(12) 0.077(2) Uani 1 2 d S . .
C11 C 0.5000 0.5007(5) 0.08898(11) 0.080(2) Uani 1 2 d S . .
C12 C 0.3332(2) 0.2294(5) 0.12457(14) 0.075(3) Uani 0.628(7) 1 d PGD A 1
C13 C 0.3042(3) 0.2700(6) 0.14835(12) 0.080(3) Uani 0.628(7) 1 d PG A 1
H59 H 0.3178 0.3036 0.1665 0.096 Uiso 0.628(7) 1 calc PR A 1
C14 C 0.2554(3) 0.2615(8) 0.14561(14) 0.092(3) Uani 0.628(7) 1 d PG A 1
C15 C 0.2356(2) 0.2123(9) 0.11909(18) 0.098(5) Uani 0.628(7) 1 d PG A 1
H60 H 0.2023 0.2065 0.1172 0.118 Uiso 0.628(7) 1 calc PR A 1
C16 C 0.2646(3) 0.1717(7) 0.09531(14) 0.088(3) Uani 0.628(7) 1 d PG A 1
C17 C 0.3134(3) 0.1802(5) 0.09805(13) 0.081(3) Uani 0.628(7) 1 d PG A 1
H61 H 0.3332 0.1524 0.0818 0.097 Uiso 0.628(7) 1 calc PR A 1
C18 C 0.2231(5) 0.3143(11) 0.1726(2) 0.100(5) Uani 0.628(7) 1 d P A 1
C19 C 0.2358(4) 0.4398(9) 0.1772(2) 0.121(4) Uani 0.628(7) 1 d P A 1
H97 H 0.2697 0.4468 0.1815 0.181 Uiso 0.628(7) 1 calc PR A 1
H98 H 0.2178 0.4703 0.1949 0.181 Uiso 0.628(7) 1 calc PR A 1
H99 H 0.2279 0.4822 0.1582 0.181 Uiso 0.628(7) 1 calc PR A 1
C20 C 0.2370(4) 0.2423(10) 0.20266(19) 0.117(4) Uani 0.628(7) 1 d P A 1
H62 H 0.2711 0.2484 0.2063 0.175 Uiso 0.628(7) 1 calc PR A 1
H63 H 0.2286 0.1628 0.1993 0.175 Uiso 0.628(7) 1 calc PR A 1
H64 H 0.2200 0.2714 0.2209 0.175 Uiso 0.628(7) 1 calc PR A 1
C21 C 0.1761(7) 0.3109(15) 0.1670(3) 0.162(6) Uani 0.628(7) 1 d P A 1
H65 H 0.1660 0.2320 0.1645 0.243 Uiso 0.628(7) 1 calc PR A 1
H66 H 0.1690 0.3530 0.1477 0.243 Uiso 0.628(7) 1 calc PR A 1
H67 H 0.1592 0.3453 0.1846 0.243 Uiso 0.628(7) 1 calc PR A 1
C22 C 0.2442(5) 0.1165(9) 0.0662(2) 0.102(4) Uani 0.628(7) 1 d PD A 1
C23 C 0.2695(5) 0.1518(12) 0.0366(2) 0.131(5) Uani 0.628(7) 1 d P A 1
H68 H 0.2559 0.1114 0.0186 0.197 Uiso 0.628(7) 1 calc PR A 1
H69 H 0.3031 0.1333 0.0384 0.197 Uiso 0.628(7) 1 calc PR A 1
H70 H 0.2658 0.2336 0.0335 0.197 Uiso 0.628(7) 1 calc PR A 1
C24 C 0.2489(4) -0.0152(9) 0.0704(3) 0.107(3) Uani 0.628(7) 1 d PD A 1
H71 H 0.2363 -0.0535 0.0518 0.160 Uiso 0.628(7) 1 calc PR A 1
H72 H 0.2311 -0.0391 0.0889 0.160 Uiso 0.628(7) 1 calc PR A 1
H73 H 0.2823 -0.0352 0.0731 0.160 Uiso 0.628(7) 1 calc PR A 1
C25 C 0.1894(4) 0.1408(9) 0.0617(3) 0.121(4) Uani 0.628(7) 1 d P A 1
H74 H 0.1780 0.1010 0.0429 0.181 Uiso 0.628(7) 1 calc PR A 1
H75 H 0.1844 0.2224 0.0591 0.181 Uiso 0.628(7) 1 calc PR A 1
H76 H 0.1721 0.1139 0.0801 0.181 Uiso 0.628(7) 1 calc PR A 1
C49 C 0.3253(3) 0.2047(11) 0.1173(3) 0.075(5) Uiso 0.372(7) 1 d PGD A 2
C50 C 0.2880(4) 0.2325(9) 0.1371(3) 0.080(5) Uani 0.372(7) 1 d PG A 2
H100 H 0.2941 0.2696 0.1564 0.096 Uiso 0.372(7) 1 calc PR A 2
C51 C 0.2419(4) 0.2058(9) 0.1286(3) 0.085(6) Uani 0.372(7) 1 d PGD A 2
C52 C 0.2331(3) 0.1514(9) 0.1003(3) 0.083(5) Uani 0.372(7) 1 d PG A 2
H77 H 0.2016 0.1332 0.0945 0.099 Uiso 0.372(7) 1 calc PR A 2
C53 C 0.2703(4) 0.1237(10) 0.0805(2) 0.092(6) Uani 0.372(7) 1 d PG A 2
C54 C 0.3164(4) 0.1503(11) 0.0890(3) 0.073(4) Uiso 0.372(7) 1 d PG A 2
H78 H 0.3419 0.1313 0.0755 0.088 Uiso 0.372(7) 1 calc PR A 2
C55 C 0.1996(7) 0.2360(13) 0.1500(5) 0.135(8) Uani 0.372(7) 1 d PD A 2
C56 C 0.1616(9) 0.302(3) 0.1285(7) 0.220(14) Uiso 0.372(7) 1 d PD A 2
H79 H 0.1717 0.3809 0.1258 0.330 Uiso 0.372(7) 1 calc PR A 2
H80 H 0.1306 0.3006 0.1388 0.330 Uiso 0.372(7) 1 calc PR A 2
H81 H 0.1594 0.2651 0.1080 0.330 Uiso 0.372(7) 1 calc PR A 2
C57 C 0.1736(7) 0.1323(17) 0.1605(4) 0.139(8) Uani 0.372(7) 1 d PD A 2
H82 H 0.1879 0.0652 0.1509 0.208 Uiso 0.372(7) 1 calc PR A 2
H83 H 0.1404 0.1378 0.1540 0.208 Uiso 0.372(7) 1 calc PR A 2
H84 H 0.1753 0.1261 0.1833 0.208 Uiso 0.372(7) 1 calc PR A 2
C58 C 0.2144(12) 0.314(3) 0.1753(7) 0.28(4) Uiso 0.372(7) 1 d PD A 2
H85 H 0.2367 0.3697 0.1669 0.416 Uiso 0.372(7) 1 calc PR A 2
H86 H 0.2298 0.2705 0.1921 0.416 Uiso 0.372(7) 1 calc PR A 2
H87 H 0.1867 0.3528 0.1838 0.416 Uiso 0.372(7) 1 calc PR A 2
C59 C 0.2603(5) 0.0661(13) 0.0499(4) 0.081(4) Uani 0.372(7) 1 d P A 2
C60 C 0.2943(6) 0.0971(13) 0.0235(3) 0.085(4) Uani 0.372(7) 1 d P A 2
H88 H 0.2917 0.1782 0.0189 0.128 Uiso 0.372(7) 1 calc PR A 2
H89 H 0.2863 0.0536 0.0046 0.128 Uiso 0.372(7) 1 calc PR A 2
H90 H 0.3267 0.0794 0.0299 0.128 Uiso 0.372(7) 1 calc PR A 2
C61 C 0.2090(5) 0.0850(16) 0.0362(4) 0.103(6) Uani 0.372(7) 1 d P A 2
H91 H 0.2035 0.1662 0.0332 0.154 Uiso 0.372(7) 1 calc PR A 2
H92 H 0.1856 0.0548 0.0509 0.154 Uiso 0.372(7) 1 calc PR A 2
H93 H 0.2061 0.0457 0.0161 0.154 Uiso 0.372(7) 1 calc PR A 2
C62 C 0.2672(7) -0.0649(13) 0.0542(4) 0.097(5) Uani 0.372(7) 1 d P A 2
H94 H 0.2603 -0.1037 0.0345 0.145 Uiso 0.372(7) 1 calc PR A 2
H95 H 0.2458 -0.0924 0.0706 0.145 Uiso 0.372(7) 1 calc PR A 2
H96 H 0.3000 -0.0803 0.0604 0.145 Uiso 0.372(7) 1 calc PR A 2
C26 C 0.4981(3) 0.6130(3) 0.07274(10) 0.088(3) Uani 0.50 1 d PG B -1
C27 C 0.4741(3) 0.6299(4) 0.04470(11) 0.100(4) Uani 0.50 1 d PG B -1
H25 H 0.4589 0.5681 0.0346 0.120 Uiso 0.50 1 calc PR B -1
C28 C 0.4724(3) 0.7373(4) 0.03139(11) 0.108(5) Uani 0.50 1 d PGD B -1
C29 C 0.4946(4) 0.8277(3) 0.04611(13) 0.124(5) Uani 0.50 1 d PG B -1
H26 H 0.4934 0.9011 0.0370 0.149 Uiso 0.50 1 calc PR B -1
C30 C 0.5186(4) 0.8108(4) 0.07416(13) 0.130(9) Uani 0.50 1 d PG B -1
C31 C 0.5204(3) 0.7035(4) 0.08747(10) 0.092(5) Uani 0.50 1 d PG B -1
H27 H 0.5368 0.6919 0.1066 0.111 Uiso 0.50 1 calc PR B -1
C32 C 0.4575(8) 0.7513(14) -0.0029(3) 0.085(6) Uani 0.275(9) 1 d PDU B -1
C33 C 0.4092(7) 0.701(2) -0.0013(6) 0.085(6) Uani 0.275(9) 1 d PDU B -1
H101 H 0.3943 0.7052 -0.0220 0.128 Uiso 0.275(9) 1 calc PR B -1
H102 H 0.3901 0.7427 0.0139 0.128 Uiso 0.275(9) 1 calc PR B -1
H103 H 0.4115 0.6214 0.0052 0.128 Uiso 0.275(9) 1 calc PR B -1
C34 C 0.4903(16) 0.7007(14) -0.0279(3) 0.092(12) Uani 0.275(9) 1 d PDU B -1
H104 H 0.4773 0.7157 -0.0488 0.138 Uiso 0.275(9) 1 calc PR B -1
H105 H 0.4930 0.6188 -0.0247 0.138 Uiso 0.275(9) 1 calc PR B -1
H106 H 0.5217 0.7354 -0.0262 0.138 Uiso 0.275(9) 1 calc PR B -1
C35 C 0.4510(7) 0.8770(12) -0.0099(4) 0.069(5) Uani 0.275(9) 1 d PDU B -1
H107 H 0.4415 0.8868 -0.0318 0.104 Uiso 0.275(9) 1 calc PR B -1
H108 H 0.4809 0.9169 -0.0062 0.104 Uiso 0.275(9) 1 calc PR B -1
H109 H 0.4265 0.9082 0.0039 0.104 Uiso 0.275(9) 1 calc PR B -1
C36 C 0.5442(6) 0.9096(13) 0.0907(3) 0.125(4) Uiso 0.50 1 d PD B -1
C37 C 0.5454(9) 0.9032(11) 0.1244(3) 0.234(13) Uani 0.50 1 d P B -1
H37 H 0.5162 0.8681 0.1320 0.350 Uiso 0.50 1 calc PR B -1
H38 H 0.5482 0.9797 0.1332 0.350 Uiso 0.50 1 calc PR B -1
H39 H 0.5725 0.8576 0.1310 0.350 Uiso 0.50 1 calc PR B -1
C38 C 0.5905(8) 0.899(2) 0.0888(6) 0.183(10) Uiso 0.50 1 d PD B -1
H40 H 0.5993 0.8783 0.0673 0.274 Uiso 0.50 1 calc PR B -1
H41 H 0.6011 0.8402 0.1033 0.274 Uiso 0.50 1 calc PR B -1
H42 H 0.6054 0.9713 0.0943 0.274 Uiso 0.50 1 calc PR B -1
C39 C 0.5346(5) 1.0235(7) 0.0784(2) 0.116(4) Uani 0.50 1 d P B -1
H43 H 0.5426 1.0262 0.0560 0.174 Uiso 0.50 1 calc PR B -1
H44 H 0.5537 1.0790 0.0898 0.174 Uiso 0.50 1 calc PR B -1
H45 H 0.5010 1.0412 0.0811 0.174 Uiso 1 2 calc SR B -1
C63 C 0.4309(7) 0.7636(15) 0.0058(4) 0.064(7) Uani 0.225(9) 1 d PD B -2
C64 C 0.3892(7) 0.8420(19) 0.0132(5) 0.073(7) Uani 0.225(9) 1 d PD B -2
H110 H 0.4011 0.9128 0.0223 0.110 Uiso 0.225(9) 1 calc PR B -2
H111 H 0.3682 0.8048 0.0283 0.110 Uiso 0.225(9) 1 calc PR B -2
H112 H 0.3718 0.8584 -0.0061 0.110 Uiso 0.225(9) 1 calc PR B -2
C65 C 0.4083(8) 0.6587(16) -0.0099(5) 0.043(5) Uiso 0.225(9) 1 d PD B -2
H113 H 0.3860 0.6233 0.0047 0.064 Uiso 0.225(9) 1 calc PR B -2
H114 H 0.4330 0.6042 -0.0154 0.064 Uiso 0.225(9) 1 calc PR B -2
H115 H 0.3914 0.6821 -0.0289 0.064 Uiso 0.225(9) 1 calc PR B -2
C66 C 0.4609(7) 0.814(2) -0.0215(4) 0.064(6) Uiso 0.225(9) 1 d PD B -2
H116 H 0.4777 0.8817 -0.0141 0.096 Uiso 0.225(9) 1 calc PR B -2
H117 H 0.4399 0.8355 -0.0389 0.096 Uiso 0.225(9) 1 calc PR B -2
H118 H 0.4837 0.7579 -0.0288 0.096 Uiso 0.225(9) 1 calc PR B -2
C40 C 0.4004(2) -0.0026(4) 0.22052(9) 0.0832(15) Uani 1 1 d . . .
C41 C 0.4268(2) -0.0988(4) 0.22476(11) 0.0924(16) Uani 1 1 d . A .
H46 H 0.4556 -0.1099 0.2137 0.111 Uiso 1 1 calc R . .
C42 C 0.4102(3) -0.1786(5) 0.24547(17) 0.124(2) Uani 1 1 d . . .
H47 H 0.4274 -0.2469 0.2484 0.148 Uiso 1 1 calc R A .
C43 C 0.3700(3) -0.1619(5) 0.26178(15) 0.127(2) Uani 1 1 d . A .
H48 H 0.3591 -0.2170 0.2763 0.152 Uiso 1 1 calc R . .
C44 C 0.3449(3) -0.0627(5) 0.25689(12) 0.112(2) Uani 1 1 d . . .
H49 H 0.3165 -0.0503 0.2682 0.134 Uiso 1 1 calc R A .
C45 C 0.5000 0.0894(5) 0.23435(13) 0.084(2) Uani 1 2 d S . .
C46 C 0.5000 0.0840(6) 0.26238(14) 0.100(3) Uani 1 2 d S A .
C47 C 0.5258(7) 0.2014(12) 0.3238(2) 0.162(10) Uani 0.50 1 d P A -1
H56 H 0.5032 0.2636 0.3212 0.242 Uiso 0.50 1 calc PR A -1
H57 H 0.5555 0.2208 0.3132 0.242 Uiso 0.50 1 calc PR A -1
H58 H 0.5318 0.1890 0.3461 0.242 Uiso 0.50 1 calc PR A -1
C48 C 0.5528(3) -0.0126(9) 0.31591(13) 0.169(4) Uani 1 1 d . A .
H53 H 0.5807 0.0314 0.3099 0.254 Uiso 1 1 calc R . .
H54 H 0.5531 -0.0856 0.3050 0.254 Uiso 1 1 calc R . .
H55 H 0.5532 -0.0256 0.3386 0.254 Uiso 1 1 calc R . .
Ni1 Ni 0.5000 0.26643(7) 0.134886(18) 0.0727(5) Uani 1 2 d S . .
Si1 Si 0.5000 0.06474(19) 0.30542(4) 0.1275(12) Uani 1 2 d S . .
N1 N 0.45245(19) 0.3470(3) 0.11176(7) 0.0759(12) Uani 1 1 d . A .
N2 N 0.45245(18) 0.1865(3) 0.15816(7) 0.0759(12) Uani 1 1 d . A .
N3 N 0.3600(2) 0.0176(3) 0.23618(9) 0.1019(15) Uani 1 1 d . A .
O1 O 0.5826(4) 0.5438(7) -0.0023(2) 0.157(4) Uani 0.50 1 d P C -3
O2 O 0.6058(4) 0.8995(11) -0.0012(3) 0.148(4) Uani 0.50 1 d P D -3
O3 O 0.3841(6) 0.9262(19) 0.0695(6) 0.275(12) Uani 0.50 1 d P E -3

loop_
_atom_site_aniso_label
_atom_site_aniso_U_11
_atom_site_aniso_U_22
_atom_site_aniso_U_33
_atom_site_aniso_U_23
_atom_site_aniso_U_13
_atom_site_aniso_U_12
C1 0.167(5) 0.033(2) 0.0338(18) 0.0056(15) 0.001(2) 0.008(3)
C2 0.195(6) 0.040(2) 0.061(3) 0.022(2) -0.004(3) 0.008(3)
C3 0.152(5) 0.054(3) 0.060(2) 0.017(2) -0.006(3) 0.014(3)
C4 0.160(5) 0.037(2) 0.042(2) 0.0066(17) 0.013(3) 0.017(3)
C5 0.150(5) 0.045(2) 0.045(2) 0.0052(18) 0.018(3) 0.020(3)
C6 0.147(5) 0.040(2) 0.039(2) 0.0043(17) 0.014(2) 0.015(3)
C7 0.147(4) 0.043(2) 0.046(2) 0.0068(18) 0.015(2) 0.018(2)
C8 0.163(5) 0.034(2) 0.040(2) 0.0058(16) 0.017(2) 0.013(3)
C9 0.159(5) 0.032(2) 0.0312(18) 0.0019(14) 0.008(2) 0.008(2)
C10 0.168(7) 0.029(3) 0.035(3) 0.002(2) 0.000 0.000
C11 0.181(7) 0.028(3) 0.032(3) 0.003(2) 0.000 0.000
C12 0.137(9) 0.039(4) 0.048(4) 0.018(3) -0.013(5) -0.004(5)
C13 0.126(8) 0.066(6) 0.049(5) 0.011(4) -0.003(4) 0.014(5)
C14 0.121(9) 0.086(7) 0.067(5) 0.032(5) -0.006(5) 0.002(6)
C15 0.115(10) 0.120(12) 0.061(5) 0.039(7) -0.001(6) 0.013(7)
C16 0.131(10) 0.060(7) 0.074(7) 0.029(5) -0.023(7) -0.010(6)
C17 0.143(9) 0.028(4) 0.071(6) 0.024(4) 0.003(5) 0.004(4)
C18 0.114(9) 0.124(10) 0.061(5) 0.020(5) 0.017(5) 0.026(6)
C19 0.170(10) 0.088(7) 0.105(7) 0.025(6) 0.040(7) 0.037(7)
C20 0.132(8) 0.151(9) 0.067(5) 0.049(6) 0.021(5) 0.043(7)
C21 0.197(17) 0.208(16) 0.082(7) -0.006(8) 0.003(8) 0.090(13)
C22 0.176(13) 0.065(6) 0.065(6) 0.017(5) 0.012(7) 0.006(7)
C23 0.192(13) 0.129(11) 0.072(6) 0.029(7) -0.036(7) -0.033(9)
C24 0.143(9) 0.089(7) 0.088(7) 0.009(6) -0.020(6) -0.006(6)
C25 0.122(9) 0.091(7) 0.150(10) 0.036(7) -0.044(8) -0.003(6)
C50 0.118(15) 0.061(10) 0.060(9) 0.012(7) 0.028(9) 0.011(9)
C51 0.100(14) 0.038(8) 0.117(15) -0.008(9) 0.032(10) -0.004(8)
C52 0.116(13) 0.039(8) 0.093(11) -0.007(7) 0.015(9) 0.006(8)
C53 0.170(19) 0.051(10) 0.055(11) 0.024(8) 0.006(11) 0.011(11)
C55 0.19(2) 0.063(10) 0.150(17) -0.012(11) 0.081(17) 0.009(11)
C57 0.146(16) 0.17(2) 0.097(12) 0.009(12) 0.053(11) -0.018(14)
C59 0.088(10) 0.067(9) 0.089(10) 0.036(9) 0.004(8) 0.011(7)
C60 0.110(11) 0.068(9) 0.077(9) 0.000(7) 0.021(8) 0.008(8)
C61 0.084(10) 0.114(13) 0.111(12) 0.059(11) 0.013(9) 0.011(9)
C62 0.155(15) 0.059(9) 0.077(10) 0.013(7) -0.010(10) 0.008(9)
C26 0.191(9) 0.036(4) 0.038(3) 0.004(3) 0.016(19) 0.022(18)
C27 0.226(13) 0.036(4) 0.038(4) 0.000(3) -0.023(5) -0.012(5)
C28 0.247(15) 0.039(5) 0.039(4) 0.003(3) -0.033(5) -0.014(5)
C29 0.286(15) 0.035(4) 0.050(4) 0.009(3) -0.036(15) -0.013(15)
C30 0.29(3) 0.033(4) 0.065(5) 0.007(4) -0.048(8) -0.023(7)
C31 0.199(15) 0.040(4) 0.038(4) 0.006(3) -0.023(5) -0.004(5)
C32 0.177(18) 0.044(9) 0.033(8) 0.021(7) -0.009(10) 0.004(11)
C33 0.076(13) 0.090(19) 0.090(16) 0.014(15) 0.013(12) -0.012(13)
C34 0.17(4) 0.065(9) 0.044(6) 0.001(6) -0.015(13) 0.005(14)
C35 0.111(14) 0.038(9) 0.060(9) 0.020(7) -0.011(8) -0.002(8)
C37 0.56(4) 0.069(8) 0.076(7) 0.017(7) -0.091(14) -0.108(14)
C39 0.230(13) 0.028(5) 0.090(7) -0.005(4) -0.033(7) -0.027(6)
C63 0.12(2) 0.024(10) 0.049(12) -0.007(8) 0.005(12) -0.012(12)
C64 0.077(14) 0.065(14) 0.077(14) 0.021(10) -0.033(11) 0.000(11)
C40 0.164(5) 0.043(2) 0.042(2) 0.0066(17) 0.015(3) 0.009(3)
C41 0.163(5) 0.040(2) 0.074(3) 0.017(2) 0.018(3) 0.012(3)
C42 0.193(7) 0.064(4) 0.114(5) 0.043(3) 0.009(5) 0.018(4)
C43 0.207(7) 0.079(4) 0.095(4) 0.054(3) 0.022(5) 0.002(4)
C44 0.181(6) 0.090(4) 0.066(3) 0.022(3) 0.033(3) 0.005(4)
C45 0.170(7) 0.039(3) 0.043(3) 0.006(2) 0.000 0.000
C46 0.207(9) 0.049(4) 0.044(3) 0.007(3) 0.000 0.000
C47 0.34(3) 0.108(9) 0.032(4) -0.005(5) 0.001(7) -0.039(11)
C48 0.206(8) 0.239(10) 0.063(3) 0.074(5) -0.024(4) -0.066(7)
Ni1 0.1535(11) 0.0323(6) 0.0322(5) 0.0024(3) 0.000 0.000
Si1 0.285(4) 0.0654(13) 0.0324(9) 0.0118(8) 0.000 0.000
N1 0.153(4) 0.0367(19) 0.0384(16) 0.0033(13) 0.0063(19) 0.003(2)
N2 0.155(4) 0.0351(18) 0.0376(16) 0.0010(13) 0.002(2) 0.009(2)
N3 0.191(5) 0.060(2) 0.055(2) 0.0123(18) 0.021(3) 0.012(3)
O1 0.301(12) 0.114(8) 0.056(4) -0.011(6) 0.026(7) -0.075(7)
O2 0.151(9) 0.146(10) 0.146(9) 0.011(8) 0.000(7) -0.016(8)
O3 0.151(12) 0.29(2) 0.38(3) -0.20(2) 0.104(15) -0.047(13)

loop_
_atom_type_symbol
_atom_type_description
_atom_type_scat_dispersion_real
_atom_type_scat_dispersion_imag
_atom_type_scat_source
C C 0.0181 0.0091 'International Tables Vol C Tables 4.2.6.8 and 6.1.1.4'
H H 0.0000 0.0000 'International Tables Vol C Tables 4.2.6.8 and 6.1.1.4'
N N 0.0311 0.0180 'International Tables Vol C Tables 4.2.6.8 and 6.1.1.4'
Ni Ni -3.0029 0.5091 'International Tables Vol C Tables 4.2.6.8 and 6.1.1.4'
Si Si 0.2541 0.3302 'International Tables Vol C Tables 4.2.6.8 and 6.1.1.4'
O O 0.0492 0.0322 'International Tables Vol C Tables 4.2.6.8 and 6.1.1.4'

loop_
_geom_angle_atom_site_label_1
_geom_angle_atom_site_label_2
_geom_angle_atom_site_label_3
_geom_angle
_geom_angle_site_symmetry_1
_geom_angle_site_symmetry_3
C11 C1 N1 125.8(5) . .
C11 C1 C2 124.5(4) . .
N1 C1 C2 109.5(5) . .
C3 C2 C1 108.1(4) . .
C3 C2 H1 125.9 . .
C1 C2 H1 125.9 . .
C2 C3 C4 106.4(6) . .
C2 C3 H2 126.8 . .
C4 C3 H2 126.8 . .
N1 C4 C5 126.1(5) . .
N1 C4 C3 110.6(4) . .
C5 C4 C3 122.6(6) . .
C12 C5 C4 119.0(5) . .
C12 C5 C6 119.1(5) . .
C4 C5 C6 120.4(6) . .
C12 C5 C49 13.7(5) . .
C4 C5 C49 119.1(6) . .
C6 C5 C49 120.4(6) . .
N2 C6 C5 126.5(4) . .
N2 C6 C7 110.4(4) . .
C5 C6 C7 122.7(6) . .
C8 C7 C6 107.6(5) . .
C8 C7 H3 126.2 . .
C6 C7 H3 126.2 . .
C7 C8 C9 106.0(4) . .
C7 C8 C40 122.3(5) . .
C9 C8 C40 131.0(5) . .
N2 C9 C10 123.3(5) . .
N2 C9 C8 110.9(5) . .
C10 C9 C8 125.7(4) . .
C9 C10 C9 121.4(5) 11_655 .
C9 C10 C45 119.3(3) 11_655 .
C9 C10 C45 119.3(3) . .
C1 C11 C1 120.4(6) 11_655 .
C1 C11 C26 117.7(5) 11_655 11_655
C1 C11 C26 121.8(5) . 11_655
C1 C11 C26 121.8(5) 11_655 .
C1 C11 C26 117.7(5) . .
C26 C11 C26 4.1(7) 11_655 .
C13 C12 C17 120.0 . .
C13 C12 C5 121.0(5) . .
C17 C12 C5 119.0(5) . .
C12 C13 C14 120.0 . .
C12 C13 H59 120.0 . .
C14 C13 H59 120.0 . .
C15 C14 C13 120.0 . .
C15 C14 C18 121.2(7) . .
C13 C14 C18 118.7(7) . .
C16 C15 C14 120.0 . .
C16 C15 H60 120.0 . .
C14 C15 H60 120.0 . .
C17 C16 C15 120.0 . .
C17 C16 C22 118.6(7) . .
C15 C16 C22 121.4(7) . .
C16 C17 C12 120.0 . .
C16 C17 H61 120.0 . .
C12 C17 H61 120.0 . .
C21 C18 C19 106.3(11) . .
C21 C18 C20 111.7(10) . .
C19 C18 C20 110.7(9) . .
C21 C18 C14 115.2(10) . .
C19 C18 C14 109.7(9) . .
C20 C18 C14 103.4(8) . .
C18 C19 H97 109.5 . .
C18 C19 H98 109.5 . .
H97 C19 H98 109.5 . .
C18 C19 H99 109.5 . .
H97 C19 H99 109.5 . .
H98 C19 H99 109.5 . .
C18 C20 H62 109.5 . .
C18 C20 H63 109.5 . .
H62 C20 H63 109.5 . .
C18 C20 H64 109.5 . .
H62 C20 H64 109.5 . .
H63 C20 H64 109.5 . .
C18 C21 H65 109.5 . .
C18 C21 H66 109.5 . .
H65 C21 H66 109.5 . .
C18 C21 H67 109.5 . .
H65 C21 H67 109.5 . .
H66 C21 H67 109.5 . .
C23 C22 C16 112.7(10) . .
C23 C22 C24 109.2(11) . .
C16 C22 C24 107.4(8) . .
C23 C22 C25 108.1(9) . .
C16 C22 C25 113.2(10) . .
C24 C22 C25 106.0(9) . .
C22 C23 H68 109.5 . .
C22 C23 H69 109.5 . .
H68 C23 H69 109.5 . .
C22 C23 H70 109.5 . .
H68 C23 H70 109.5 . .
H69 C23 H70 109.5 . .
C22 C24 H71 109.5 . .
C22 C24 H72 109.5 . .
H71 C24 H72 109.5 . .
C22 C24 H73 109.5 . .
H71 C24 H73 109.5 . .
H72 C24 H73 109.5 . .
C22 C25 H74 109.5 . .
C22 C25 H75 109.5 . .
H74 C25 H75 109.5 . .
C22 C25 H76 109.5 . .
H74 C25 H76 109.5 . .
H75 C25 H76 109.5 . .
C50 C49 C54 120.0 . .
C50 C49 C5 121.3(7) . .
C54 C49 C5 118.7(7) . .
C49 C50 C51 120.0 . .
C49 C50 H100 120.0 . .
C51 C50 H100 120.0 . .
C52 C51 C50 120.0 . .
C52 C51 C55 118.6(11) . .
C50 C51 C55 121.4(11) . .
C51 C52 C53 120.0 . .
C51 C52 H77 120.0 . .
C53 C52 H77 120.0 . .
C52 C53 C54 120.0 . .
C52 C53 C59 119.5(9) . .
C54 C53 C59 120.5(9) . .
C53 C54 C49 120.0 . .
C53 C54 H78 120.0 . .
C49 C54 H78 120.0 . .
C58 C55 C57 115.5(17) . .
C58 C55 C51 110.7(17) . .
C57 C55 C51 111.6(12) . .
C58 C55 C56 107.6(16) . .
C57 C55 C56 103.7(16) . .
C51 C55 C56 107.0(14) . .
C55 C56 H79 109.5 . .
C55 C56 H80 109.5 . .
H79 C56 H80 109.5 . .
C55 C56 H81 109.5 . .
H79 C56 H81 109.5 . .
H80 C56 H81 109.5 . .
C55 C57 H82 109.5 . .
C55 C57 H83 109.5 . .
H82 C57 H83 109.5 . .
C55 C57 H84 109.5 . .
H82 C57 H84 109.5 . .
H83 C57 H84 109.5 . .
C55 C58 H85 109.5 . .
C55 C58 H86 109.5 . .
H85 C58 H86 109.5 . .
C55 C58 H87 109.5 . .
H85 C58 H87 109.5 . .
H86 C58 H87 109.5 . .
C53 C59 C60 114.5(12) . .
C53 C59 C62 108.7(11) . .
C60 C59 C62 104.1(14) . .
C53 C59 C61 115.5(14) . .
C60 C59 C61 105.8(12) . .
C62 C59 C61 107.3(13) . .
C59 C60 H88 109.5 . .
C59 C60 H89 109.5 . .
H88 C60 H89 109.5 . .
C59 C60 H90 109.5 . .
H88 C60 H90 109.5 . .
H89 C60 H90 109.5 . .
C59 C61 H91 109.5 . .
C59 C61 H92 109.5 . .
H91 C61 H92 109.5 . .
C59 C61 H93 109.5 . .
H91 C61 H93 109.5 . .
H92 C61 H93 109.5 . .
C59 C62 H94 109.5 . .
C59 C62 H95 109.5 . .
H94 C62 H95 109.5 . .
C59 C62 H96 109.5 . .
H94 C62 H96 109.5 . .
H95 C62 H96 109.5 . .
C27 C26 C31 120.0 . .
C27 C26 C11 122.9(4) . .
C31 C26 C11 117.1(4) . .
C26 C27 C28 120.0 . .
C26 C27 H25 120.0 . .
C28 C27 H25 120.0 . .
C29 C28 C27 120.0 . .
C29 C28 C32 118.3(8) . .
C27 C28 C32 119.9(7) . .
C28 C29 C30 120.0 . .
C28 C29 H26 120.0 . .
C30 C29 H26 120.0 . .
C31 C30 C29 120.0 . .
C31 C30 C36 119.1(7) . .
C29 C30 C36 120.9(7) . .
C30 C31 C26 120.0 . .
C30 C31 H27 120.0 . .
C26 C31 H27 120.0 . .
C33 C32 C35 106.7(19) . .
C33 C32 C28 99.6(15) . .
C35 C32 C28 108.9(12) . .
C33 C32 C34 115(2) . .
C35 C32 C34 108.4(14) . .
C28 C32 C34 117.1(16) . .
C32 C33 H101 109.5 . .
C32 C33 H102 109.5 . .
H101 C33 H102 109.5 . .
C32 C33 H103 109.5 . .
H101 C33 H103 109.5 . .
H102 C33 H103 109.5 . .
C32 C34 H104 109.5 . .
C32 C34 H105 109.5 . .
H104 C34 H105 109.5 . .
C32 C34 H106 109.5 . .
H104 C34 H106 109.5 . .
H105 C34 H106 109.5 . .
C32 C35 H107 109.5 . .
C32 C35 H108 109.5 . .
H107 C35 H108 109.5 . .
C32 C35 H109 109.5 . .
H107 C35 H109 109.5 . .
H108 C35 H109 109.5 . .
C38 C36 C37 91.9(18) . .
C38 C36 C39 104.3(17) . .
C37 C36 C39 114.1(13) . .
C38 C36 C30 111.6(17) . .
C37 C36 C30 115.3(12) . .
C39 C36 C30 116.3(11) . .
C36 C37 H37 109.5 . .
C36 C37 H38 109.5 . .
H37 C37 H38 109.5 . .
C36 C37 H39 109.5 . .
H37 C37 H39 109.5 . .
H38 C37 H39 109.5 . .
C36 C38 H40 109.5 . .
C36 C38 H41 109.5 . .
H40 C38 H41 109.5 . .
C36 C38 H42 109.5 . .
H40 C38 H42 109.5 . .
H41 C38 H42 109.5 . .
C36 C39 H43 109.5 . .
C36 C39 H44 109.5 . .
H43 C39 H44 109.5 . .
C36 C39 H45 109.5 . .
H43 C39 H45 109.5 . .
H44 C39 H45 109.5 . .
C64 C63 C65 104.7(16) . .
C64 C63 C66 109.9(17) . .
C65 C63 C66 102.1(16) . .
C63 C64 H110 109.5 . .
C63 C64 H111 109.5 . .
H110 C64 H111 109.5 . .
C63 C64 H112 109.5 . .
H110 C64 H112 109.5 . .
H111 C64 H112 109.5 . .
C63 C65 H113 109.5 . .
C63 C65 H114 109.5 . .
H113 C65 H114 109.5 . .
C63 C65 H115 109.5 . .
H113 C65 H115 109.5 . .
H114 C65 H115 109.5 . .
C63 C66 H116 109.5 . .
C63 C66 H117 109.5 . .
H116 C66 H117 109.5 . .
C63 C66 H118 109.5 . .
H116 C66 H118 109.5 . .
H117 C66 H118 109.5 . .
N3 C40 C41 123.0(4) . .
N3 C40 C8 116.0(4) . .
C41 C40 C8 120.6(5) . .
C40 C41 C42 117.8(6) . .
C40 C41 H46 121.1 . .
C42 C41 H46 121.1 . .
C43 C42 C41 121.3(6) . .
C43 C42 H47 119.3 . .
C41 C42 H47 119.3 . .
C42 C43 C44 118.6(5) . .
C42 C43 H48 120.7 . .
C44 C43 H48 120.7 . .
N3 C44 C43 121.6(6) . .
N3 C44 H49 119.2 . .
C43 C44 H49 119.2 . .
C46 C45 C10 171.9(6) . .
C45 C46 Si1 176.0(6) . .
Si1 C47 H56 109.5 . .
Si1 C47 H57 109.5 . .
H56 C47 H57 109.5 . .
Si1 C47 H58 109.5 . .
H56 C47 H58 109.5 . .
H57 C47 H58 109.5 . .
Si1 C48 H53 109.5 . .
Si1 C48 H54 109.5 . .
H53 C48 H54 109.5 . .
Si1 C48 H55 109.5 . .
H53 C48 H55 109.5 . .
H54 C48 H55 109.5 . .
N2 Ni1 N2 89.0(3) 11_655 .
N2 Ni1 N1 91.04(19) 11_655 11_655
N2 Ni1 N1 179.71(15) . 11_655
N2 Ni1 N1 179.71(15) 11_655 .
N2 Ni1 N1 91.04(19) . .
N1 Ni1 N1 88.9(3) 11_655 .
C48 Si1 C48 111.5(5) . 11_655
C48 Si1 C46 107.9(2) . .
C48 Si1 C46 107.9(2) 11_655 .
C48 Si1 C47 90.5(6) . .
C48 Si1 C47 129.3(6) 11_655 .
C46 Si1 C47 107.4(4) . .
C48 Si1 C47 129.3(6) . 11_655
C48 Si1 C47 90.5(6) 11_655 11_655
C46 Si1 C47 107.4(4) . 11_655
C47 Si1 C47 44.3(11) . 11_655
C4 N1 C1 105.4(4) . .
C4 N1 Ni1 127.0(3) . .
C1 N1 Ni1 127.4(4) . .
C9 N2 C6 105.0(4) . .
C9 N2 Ni1 128.8(4) . .
C6 N2 Ni1 126.2(3) . .
C40 N3 C44 117.7(5) . .

loop_
_geom_bond_atom_site_label_1
_geom_bond_atom_site_label_2
_geom_bond_distance
_geom_bond_site_symmetry_2
C1 C11 1.380(6) .
C1 N1 1.383(5) .
C1 C2 1.432(8) .
C2 C3 1.336(8) .
C2 H1 0.9500 .
C3 C4 1.440(6) .
C3 H2 0.9500 .
C4 N1 1.368(7) .
C4 C5 1.391(7) .
C5 C12 1.390(8) .
C5 C6 1.396(7) .
C5 C49 1.703(11) .
C6 N2 1.373(7) .
C6 C7 1.439(6) .
C7 C8 1.343(7) .
C7 H3 0.9500 .
C8 C9 1.450(7) .
C8 C40 1.485(5) .
C9 N2 1.372(5) .
C9 C10 1.394(5) .
C10 C9 1.394(5) 11_655
C10 C45 1.443(7) .
C11 C1 1.380(6) 11_655
C11 C26 1.497(6) 11_655
C11 C26 1.497(6) .
C12 C13 1.3900 .
C12 C17 1.3900 .
C13 C14 1.3900 .
C13 H59 0.9500 .
C14 C15 1.3900 .
C14 C18 1.596(13) .
C15 C16 1.3900 .
C15 H60 0.9500 .
C16 C17 1.3900 .
C16 C22 1.517(13) .
C17 H61 0.9500 .
C18 C21 1.35(2) .
C18 C19 1.537(16) .
C18 C20 1.589(13) .
C19 H97 0.9800 .
C19 H98 0.9800 .
C19 H99 0.9800 .
C20 H62 0.9800 .
C20 H63 0.9800 .
C20 H64 0.9800 .
C21 H65 0.9800 .
C21 H66 0.9800 .
C21 H67 0.9800 .
C22 C23 1.511(16) .
C22 C24 1.572(13) .
C22 C25 1.588(18) .
C23 H68 0.9800 .
C23 H69 0.9800 .
C23 H70 0.9800 .
C24 H71 0.9800 .
C24 H72 0.9800 .
C24 H73 0.9800 .
C25 H74 0.9800 .
C25 H75 0.9800 .
C25 H76 0.9800 .
C49 C50 1.3900 .
C49 C54 1.3900 .
C50 C51 1.3900 .
C50 H100 0.9500 .
C51 C52 1.3900 .
C51 C55 1.548(19) .
C52 C53 1.3900 .
C52 H77 0.9500 .
C53 C54 1.3900 .
C53 C59 1.50(2) .
C54 H78 0.9500 .
C55 C58 1.48(2) .
C55 C57 1.50(2) .
C55 C56 1.61(2) .
C56 H79 0.9800 .
C56 H80 0.9800 .
C56 H81 0.9800 .
C57 H82 0.9800 .
C57 H83 0.9800 .
C57 H84 0.9800 .
C58 H85 0.9800 .
C58 H86 0.9800 .
C58 H87 0.9800 .
C59 C60 1.53(2) .
C59 C62 1.57(2) .
C59 C61 1.58(2) .
C60 H88 0.9800 .
C60 H89 0.9800 .
C60 H90 0.9800 .
C61 H91 0.9800 .
C61 H92 0.9800 .
C61 H93 0.9800 .
C62 H94 0.9800 .
C62 H95 0.9800 .
C62 H96 0.9800 .
C26 C27 1.3900 .
C26 C31 1.3900 .
C27 C28 1.3900 .
C27 H25 0.9500 .
C28 C29 1.3900 .
C28 C32 1.530(14) .
C29 C30 1.3900 .
C29 H26 0.9500 .
C30 C31 1.3900 .
C30 C36 1.543(16) .
C31 H27 0.9500 .
C32 C33 1.49(2) .
C32 C35 1.526(19) .
C32 C34 1.54(3) .
C33 H101 0.9800 .
C33 H102 0.9800 .
C33 H103 0.9800 .
C34 H104 0.9800 .
C34 H105 0.9800 .
C34 H106 0.9800 .
C35 H107 0.9800 .
C35 H108 0.9800 .
C35 H109 0.9800 .
C36 C38 1.32(2) .
C36 C37 1.444(18) .
C36 C39 1.469(18) .
C37 H37 0.9800 .
C37 H38 0.9800 .
C37 H39 0.9800 .
C38 H40 0.9800 .
C38 H41 0.9800 .
C38 H42 0.9800 .
C39 H43 0.9800 .
C39 H44 0.9800 .
C39 H45 0.9800 .
C63 C64 1.533(18) .
C63 C65 1.548(16) .
C63 C66 1.561(17) .
C64 H110 0.9800 .
C64 H111 0.9800 .
C64 H112 0.9800 .
C65 H113 0.9800 .
C65 H114 0.9800 .
C65 H115 0.9800 .
C66 H116 0.9800 .
C66 H117 0.9800 .
C66 H118 0.9800 .
C40 N3 1.344(7) .
C40 C41 1.372(7) .
C41 C42 1.374(7) .
C41 H46 0.9500 .
C42 C43 1.349(10) .
C42 H47 0.9500 .
C43 C44 1.385(9) .
C43 H48 0.9500 .
C44 N3 1.365(6) .
C44 H49 0.9500 .
C45 C46 1.197(8) .
C46 Si1 1.850(6) .
C47 Si1 1.936(13) .
C47 H56 0.9800 .
C47 H57 0.9800 .
C47 H58 0.9800 .
C48 Si1 1.808(9) .
C48 H53 0.9800 .
C48 H54 0.9800 .
C48 H55 0.9800 .
Ni1 N2 1.921(4) 11_655
Ni1 N2 1.921(4) .
Ni1 N1 1.921(4) 11_655
Ni1 N1 1.921(4) .
Si1 C48 1.808(9) 11_655
Si1 C47 1.936(13) 11_655

loop_
_geom_torsion_atom_site_label_1
_geom_torsion_atom_site_label_2
_geom_torsion_atom_site_label_3
_geom_torsion_atom_site_label_4
_geom_torsion
_geom_torsion_site_symmetry_1
_geom_torsion_site_symmetry_4
C11 C1 C2 C3 172.6(5) . .
N1 C1 C2 C3 -1.8(5) . .
C1 C2 C3 C4 2.5(5) . .
C2 C3 C4 N1 -2.5(5) . .
C2 C3 C4 C5 168.9(4) . .
N1 C4 C5 C12 173.9(5) . .
C3 C4 C5 C12 3.9(7) . .
N1 C4 C5 C6 8.0(7) . .
C3 C4 C5 C6 -161.9(4) . .
N1 C4 C5 C49 -170.5(6) . .
C3 C4 C5 C49 19.6(7) . .
C12 C5 C6 N2 -172.2(5) . .
C4 C5 C6 N2 -6.4(7) . .
C49 C5 C6 N2 172.1(5) . .
C12 C5 C6 C7 0.6(7) . .
C4 C5 C6 C7 166.4(4) . .
C49 C5 C6 C7 -15.1(7) . .
N2 C6 C7 C8 3.6(5) . .
C5 C6 C7 C8 -170.3(4) . .
C6 C7 C8 C9 -2.8(4) . .
C6 C7 C8 C40 -174.0(4) . .
C7 C8 C9 N2 1.2(4) . .
C40 C8 C9 N2 171.4(4) . .
C7 C8 C9 C10 -176.6(4) . .
C40 C8 C9 C10 -6.4(7) . .
N2 C9 C10 C9 -20.1(8) . 11_655
C8 C9 C10 C9 157.4(3) . 11_655
N2 C9 C10 C45 156.4(4) . .
C8 C9 C10 C45 -26.1(7) . .
N1 C1 C11 C1 7.0(8) . 11_655
C2 C1 C11 C1 -166.6(3) . 11_655
N1 C1 C11 C26 -176.8(4) . 11_655
C2 C1 C11 C26 9.7(7) . 11_655
N1 C1 C11 C26 -176.6(4) . .
C2 C1 C11 C26 9.8(7) . .
C4 C5 C12 C13 -102.0(5) . .
C6 C5 C12 C13 64.0(6) . .
C49 C5 C12 C13 163(3) . .
C4 C5 C12 C17 77.8(5) . .
C6 C5 C12 C17 -116.2(5) . .
C49 C5 C12 C17 -17(3) . .
C17 C12 C13 C14 0.0 . .
C5 C12 C13 C14 179.8(5) . .
C12 C13 C14 C15 0.0 . .
C12 C13 C14 C18 -177.1(7) . .
C13 C14 C15 C16 0.0 . .
C18 C14 C15 C16 177.0(7) . .
C14 C15 C16 C17 0.0 . .
C14 C15 C16 C22 179.4(7) . .
C15 C16 C17 C12 0.0 . .
C22 C16 C17 C12 -179.4(6) . .
C13 C12 C17 C16 0.0 . .
C5 C12 C17 C16 -179.8(5) . .
C15 C14 C18 C21 -2.3(13) . .
C13 C14 C18 C21 174.8(10) . .
C15 C14 C18 C19 -122.0(8) . .
C13 C14 C18 C19 55.0(9) . .
C15 C14 C18 C20 119.9(7) . .
C13 C14 C18 C20 -63.1(10) . .
C17 C16 C22 C23 -41.7(11) . .
C15 C16 C22 C23 138.9(9) . .
C17 C16 C22 C24 78.6(10) . .
C15 C16 C22 C24 -100.8(9) . .
C17 C16 C22 C25 -164.7(6) . .
C15 C16 C22 C25 15.8(9) . .
C12 C5 C49 C50 -16(2) . .
C4 C5 C49 C50 -109.5(8) . .
C6 C5 C49 C50 72.0(9) . .
C12 C5 C49 C54 163(3) . .
C4 C5 C49 C54 69.9(8) . .
C6 C5 C49 C54 -108.6(7) . .
C54 C49 C50 C51 0.0 . .
C5 C49 C50 C51 179.3(10) . .
C49 C50 C51 C52 0.0 . .
C49 C50 C51 C55 -179.7(12) . .
C50 C51 C52 C53 0.0 . .
C55 C51 C52 C53 179.7(12) . .
C51 C52 C53 C54 0.0 . .
C51 C52 C53 C59 -179.4(11) . .
C52 C53 C54 C49 0.0 . .
C59 C53 C54 C49 179.4(11) . .
C50 C49 C54 C53 0.0 . .
C5 C49 C54 C53 -179.4(10) . .
C52 C51 C55 C58 -167.9(18) . .
C50 C51 C55 C58 12(2) . .
C52 C51 C55 C57 61.9(18) . .
C50 C51 C55 C57 -118.4(14) . .
C52 C51 C55 C56 -50.9(16) . .
C50 C51 C55 C56 128.8(15) . .
C52 C53 C59 C60 147.2(10) . .
C54 C53 C59 C60 -32.1(15) . .
C52 C53 C59 C62 -96.8(13) . .
C54 C53 C59 C62 83.8(13) . .
C52 C53 C59 C61 23.9(14) . .
C54 C53 C59 C61 -155.5(10) . .
C1 C11 C26 C27 122.1(6) 11_655 .
C1 C11 C26 C27 -54.2(7) . .
C26 C11 C26 C27 124.0(5) 11_655 .
C1 C11 C26 C31 -60.0(7) 11_655 .
C1 C11 C26 C31 123.6(5) . .
C26 C11 C26 C31 -58.2(5) 11_655 .
C31 C26 C27 C28 0.0 . .
C11 C26 C27 C28 177.8(8) . .
C26 C27 C28 C29 0.0 . .
C26 C27 C28 C32 164.3(12) . .
C27 C28 C29 C30 0.0 . .
C32 C28 C29 C30 -164.6(12) . .
C28 C29 C30 C31 0.0 . .
C28 C29 C30 C36 179.1(10) . .
C29 C30 C31 C26 0.0 . .
C36 C30 C31 C26 -179.1(10) . .
C27 C26 C31 C30 0.0 . .
C11 C26 C31 C30 -177.9(7) . .
C29 C28 C32 C33 -135.8(13) . .
C27 C28 C32 C33 59.6(19) . .
C29 C28 C32 C35 -24.3(19) . .
C27 C28 C32 C35 171.0(12) . .
C29 C28 C32 C34 99.0(17) . .
C27 C28 C32 C34 -65.6(19) . .
C31 C30 C36 C38 70.3(18) . .
C29 C30 C36 C38 -108.8(16) . .
C31 C30 C36 C37 -32.8(18) . .
C29 C30 C36 C37 148.1(14) . .
C31 C30 C36 C39 -170.2(10) . .
C29 C30 C36 C39 10.7(16) . .
C7 C8 C40 N3 -50.3(6) . .
C9 C8 C40 N3 140.9(5) . .
C7 C8 C40 C41 122.6(6) . .
C9 C8 C40 C41 -46.2(7) . .
N3 C40 C41 C42 1.6(9) . .
C8 C40 C41 C42 -170.8(5) . .
C40 C41 C42 C43 -1.8(10) . .
C41 C42 C43 C44 1.1(12) . .
C42 C43 C44 N3 -0.2(11) . .
C9 C10 C45 C46 88.3(4) 11_655 .
C9 C10 C45 C46 -88.3(4) . .
C10 C45 C46 Si1 180.000(10) . .
C45 C46 Si1 C48 60.3(3) . .
C45 C46 Si1 C48 -60.3(3) . 11_655
C45 C46 Si1 C47 156.7(6) . .
C45 C46 Si1 C47 -156.7(6) . 11_655
C5 C4 N1 C1 -169.6(4) . .
C3 C4 N1 C1 1.3(4) . .
C5 C4 N1 Ni1 5.4(6) . .
C3 C4 N1 Ni1 176.4(3) . .
C11 C1 N1 C4 -174.1(4) . .
C2 C1 N1 C4 0.2(4) . .
C11 C1 N1 Ni1 10.8(6) . .
C2 C1 N1 Ni1 -174.8(3) . .
N2 Ni1 N1 C4 -108(45) 11_655 .
N2 Ni1 N1 C4 -14.4(3) . .
N1 Ni1 N1 C4 165.9(3) 11_655 .
N2 Ni1 N1 C1 66(42) 11_655 .
N2 Ni1 N1 C1 159.6(3) . .
N1 Ni1 N1 C1 -20.1(4) 11_655 .
C10 C9 N2 C6 178.8(4) . .
C8 C9 N2 C6 1.0(4) . .
C10 C9 N2 Ni1 -1.8(6) . .
C8 C9 N2 Ni1 -179.7(3) . .
C5 C6 N2 C9 170.8(4) . .
C7 C6 N2 C9 -2.7(4) . .
C5 C6 N2 Ni1 -8.6(6) . .
C7 C6 N2 Ni1 177.9(2) . .
N2 Ni1 N2 C9 16.2(4) 11_655 .
N1 Ni1 N2 C9 -77(46) 11_655 .
N1 Ni1 N2 C9 -163.5(3) . .
N2 Ni1 N2 C6 -164.5(3) 11_655 .
N1 Ni1 N2 C6 102(41) 11_655 .
N1 Ni1 N2 C6 15.8(3) . .
C41 C40 N3 C44 -0.8(8) . .
C8 C40 N3 C44 172.0(5) . .
C43 C44 N3 C40 0.0(9) . .
